data_4300221
loop_
_publ_author_name
'H. V. Rasika Dias'
'Wiechang Jin'

_publ_section_title
;
Low-Valent Gallium, Indium, and Tin Compounds That Contain a Highly
Fluorinated Tris(pyrazolyl)borate Ligand: Syntheses and Characterization
of [HB(3,5-(CF3)2Pz)3]Ga, [HB(3,5-(CF3)2Pz)3]In, and
[HB(3,5-(CF3)2Pz)3]Sn(CF3SO3)
;
_journal_name_full 'Inorganic Chemistry'
_journal_page_first 815
_journal_page_last 819
_journal_volume 39
_journal_year 2000
_chemical_formula_sum 'C29 H20 B F18 Ga2 I3 N6'
_chemical_formula_weight 1325.46
_chemical_name_common '[(CF3)2Tp]Ga-GaI3.2(toluene)'
_space_group_IT_number 147
_symmetry_cell_setting trigonal
_symmetry_space_group_name_Hall '-P 3'
_symmetry_space_group_name_H-M 'P -3'
_atom_sites_solution_hydrogens geom
_atom_sites_solution_primary direct
_atom_sites_solution_secondary difmap
_audit_creation_method SHELXL-97
_cell_angle_alpha 90.00
_cell_angle_beta 90.00
_cell_angle_gamma 120.00
_cell_formula_units_Z 6
_cell_length_a 19.159(3)
_cell_length_b 19.159(3)
_cell_length_c 20.717(4)
_cell_measurement_reflns_used 40
_cell_measurement_temperature 183(2)
_cell_measurement_theta_max 12.54
_cell_measurement_theta_min 2.33
_cell_volume 6585.7(19)
_computing_cell_refinement 'Bruker XSCANS'
_computing_data_collection 'Bruker XSCANS'
_computing_data_reduction 'Bruker SHELXTL'
_computing_molecular_graphics 'Bruker SHELXTL'
_computing_publication_material 'Bruker SHELXTL'
_computing_structure_refinement 'SHELXL-97 (Sheldrick, 1997)'
_computing_structure_solution 'SHELXS-97 (Sheldrick, 1990)'
_diffrn_ambient_temperature 183(2)
_diffrn_measured_fraction_theta_full 0.964
_diffrn_measured_fraction_theta_max 0.964
_diffrn_measurement_device_type 'Bruker P4'
_diffrn_measurement_method '\w scans'
_diffrn_radiation_monochromator graphite
_diffrn_radiation_source 'fine-focus sealed tube'
_diffrn_radiation_type MoK\a
_diffrn_radiation_wavelength 0.71073
_diffrn_reflns_av_R_equivalents 0.0347
_diffrn_reflns_av_sigmaI/netI 0.0651
_diffrn_reflns_limit_h_max 18
_diffrn_reflns_limit_h_min -1
_diffrn_reflns_limit_k_max 1
_diffrn_reflns_limit_k_min -20
_diffrn_reflns_limit_l_max 22
_diffrn_reflns_limit_l_min -1
_diffrn_reflns_number 7035
_diffrn_reflns_theta_full 22.51
_diffrn_reflns_theta_max 22.51
_diffrn_reflns_theta_min 1.97
_diffrn_standards_decay_% 6.24
_diffrn_standards_interval_count 97
_diffrn_standards_number 3
_exptl_absorpt_coefficient_mu 3.443
_exptl_absorpt_correction_T_max 0.9706
_exptl_absorpt_correction_T_min 0.7940
_exptl_absorpt_correction_type empirical
_exptl_crystal_colour colorless
_exptl_crystal_density_diffrn 2.005
_exptl_crystal_density_method 'not measured'
_exptl_crystal_description blocks
_exptl_crystal_F_000 3744
_exptl_crystal_size_max 0.57
_exptl_crystal_size_mid 0.56
_exptl_crystal_size_min 0.52
_refine_diff_density_max 1.194
_refine_diff_density_min -0.580
_refine_diff_density_rms 0.152
_refine_ls_extinction_coef 0.00001(3)
_refine_ls_extinction_expression Fc^*^=kFc[1+0.001xFc^2^\l^3^/sin(2\q)]^-1/4^
_refine_ls_extinction_method SHELXL
_refine_ls_goodness_of_fit_ref 1.085
_refine_ls_hydrogen_treatment mixed
_refine_ls_matrix_type full
_refine_ls_number_parameters 464
_refine_ls_number_reflns 5559
_refine_ls_number_restraints 46
_refine_ls_restrained_S_all 1.083
_refine_ls_R_factor_all 0.0854
_refine_ls_R_factor_gt 0.0624
_refine_ls_shift/su_max 0.003
_refine_ls_shift/su_mean 0.000
_refine_ls_structure_factor_coef Fsqd
_refine_ls_weighting_details 'calc w=1/[\s^2^(Fo^2^)+(0.0874P)^2^+14.9771P] where P=(Fo^2^+2Fc^2^)/3'
_refine_ls_weighting_scheme calc
_refine_ls_wR_factor_gt 0.1505
_refine_ls_wR_factor_ref 0.1628
_reflns_number_gt 4385
_reflns_number_total 5559
_reflns_threshold_expression >2sigma(I)
_cod_original_cell_volume 6585.6(18)
_cod_database_code 4300221

loop_
_symmetry_equiv_pos_as_xyz
'x, y, z'
'-y, x-y, z'
'-x+y, -x, z'
'-x, -y, -z'
'y, -x+y, -z'
'x-y, x, -z'

loop_
_atom_site_label
_atom_site_type_symbol
_atom_site_fract_x
_atom_site_fract_y
_atom_site_fract_z
_atom_site_U_iso_or_equiv
_atom_site_adp_type
_atom_site_occupancy
_atom_site_symmetry_multiplicity
_atom_site_calc_flag
_atom_site_refinement_flags
_atom_site_disorder_assembly
_atom_site_disorder_group
Ga1 Ga 0.39722(9) 0.44951(9) 0.74665(8) 0.0352(4) Uani 1 1 d . . .
Ga2 Ga 0.52295(10) 0.58361(10) 0.74245(10) 0.0508(5) Uani 1 1 d . . .
I1 I 0.61926(8) 0.58641(10) 0.65711(8) 0.0896(5) Uani 1 1 d . . .
I2 I 0.59084(8) 0.61186(8) 0.85251(7) 0.0811(5) Uani 1 1 d . . .
I3 I 0.49101(10) 0.69441(8) 0.71672(8) 0.0850(5) Uani 1 1 d . . .
N11 N 0.3150(6) 0.2714(7) 0.7602(6) 0.041(3) Uani 1 1 d . . .
N12 N 0.3930(7) 0.3398(7) 0.7572(7) 0.043(3) Uani 1 1 d . . .
N21 N 0.2422(7) 0.3238(8) 0.6914(6) 0.039(3) Uani 1 1 d . . .
N22 N 0.3096(8) 0.3948(7) 0.6744(6) 0.040(3) Uani 1 1 d . . .
N31 N 0.2414(8) 0.3371(7) 0.8105(7) 0.045(3) Uani 1 1 d . . .
N32 N 0.3045(7) 0.4118(7) 0.8139(6) 0.041(3) Uani 1 1 d . . .
C13 C 0.4439(9) 0.3117(9) 0.7627(7) 0.045(4) Uani 1 1 d . . .
C14 C 0.4024(11) 0.2278(10) 0.7682(9) 0.060(5) Uani 1 1 d . . .
H14A H 0.4243 0.1932 0.7730 0.072 Uiso 1 1 calc R . .
C15 C 0.3221(10) 0.2066(9) 0.7649(8) 0.044(4) Uani 1 1 d . . .
C16 C 0.5319(10) 0.3647(12) 0.7593(14) 0.076(7) Uani 1 1 d . . .
F16C F 0.5568(6) 0.4312(8) 0.7956(8) 0.099(4) Uani 1 1 d . . .
F16B F 0.5588(7) 0.3850(10) 0.7012(8) 0.129(6) Uani 1 1 d . . .
F16A F 0.5700(7) 0.3270(8) 0.7820(9) 0.127(6) Uani 1 1 d . . .
C17 C 0.2502(11) 0.1209(9) 0.7701(11) 0.059(6) Uani 1 1 d . . .
F17C F 0.2041(6) 0.1030(6) 0.7146(6) 0.080(3) Uani 1 1 d . . .
F17B F 0.2030(6) 0.1107(6) 0.8175(6) 0.073(3) Uani 1 1 d . . .
F17A F 0.2757(7) 0.0698(6) 0.7710(6) 0.084(4) Uani 1 1 d . . .
C23 C 0.2982(9) 0.4176(10) 0.6172(7) 0.041(4) Uani 1 1 d . . .
C24 C 0.2230(10) 0.3594(10) 0.5963(8) 0.047(4) Uani 1 1 d . . .
H24A H 0.1993 0.3585 0.5558 0.056 Uiso 1 1 calc R . .
C25 C 0.1900(9) 0.3056(10) 0.6420(8) 0.046(4) Uani 1 1 d . . .
C26 C 0.3560(10) 0.4878(10) 0.5833(7) 0.044(4) Uani 1 1 d . . .
F26C F 0.3528(12) 0.5526(8) 0.5969(9) 0.158(9) Uani 1 1 d . . .
F26B F 0.3518(9) 0.4779(8) 0.5199(6) 0.109(5) Uani 1 1 d . . .
F26A F 0.4307(8) 0.5071(11) 0.5953(8) 0.147(7) Uani 1 1 d . . .
C27 C 0.1078(13) 0.2290(15) 0.6442(13) 0.088(7) Uani 1 1 d . . .
F27C F 0.1137(7) 0.1625(8) 0.6483(8) 0.108(5) Uani 1 1 d . . .
F27B F 0.0683(8) 0.2188(9) 0.5900(7) 0.119(5) Uani 1 1 d . . .
F27A F 0.0639(7) 0.2276(9) 0.6919(7) 0.107(5) Uani 1 1 d . . .
C33 C 0.2893(10) 0.4487(10) 0.8639(7) 0.044(4) Uani 1 1 d . . .
C34 C 0.2196(10) 0.3937(10) 0.8937(9) 0.053(5) Uani 1 1 d . . .
H34A H 0.1956 0.4020 0.9309 0.063 Uiso 1 1 calc R . .
C35 C 0.1923(10) 0.3259(10) 0.8594(8) 0.048(4) Uani 1 1 d . . .
C36 C 0.3422(13) 0.5326(12) 0.8866(8) 0.066(6) Uani 1 1 d . . .
F36C F 0.3854(8) 0.5789(6) 0.8374(5) 0.087(4) Uani 1 1 d . . .
F36B F 0.3953(8) 0.5375(7) 0.9310(7) 0.100(4) Uani 1 1 d . . .
F36A F 0.3011(8) 0.5642(7) 0.9125(7) 0.097(4) Uani 1 1 d . . .
C37 C 0.1179(11) 0.2435(12) 0.8723(9) 0.054(5) Uani 1 1 d . . .
F37C F 0.0680(7) 0.2139(9) 0.8225(7) 0.111(5) Uani 1 1 d . . .
F37B F 0.1333(7) 0.1863(7) 0.8865(7) 0.095(4) Uani 1 1 d . . .
F37A F 0.0762(7) 0.2520(7) 0.9220(7) 0.105(5) Uani 1 1 d . . .
B B 0.2390(9) 0.2816(9) 0.7566(10) 0.037(4) Uani 1 1 d . . .
C1B C 0.1646(13) 0.4569(15) 0.4420(10) 0.123(10) Uiso 1 1 d D . .
C2B C 0.0929(14) 0.4136(15) 0.4765(11) 0.154(13) Uiso 1 1 d D . .
C3B C 0.0533(14) 0.3296(14) 0.4779(11) 0.120(10) Uiso 1 1 d D . .
C4B C 0.0864(16) 0.2896(16) 0.4441(14) 0.142(12) Uiso 1 1 d D . .
C5B C 0.1582(15) 0.3337(13) 0.4104(13) 0.114(9) Uiso 1 1 d D . .
C6B C 0.1951(14) 0.4158(12) 0.4080(11) 0.103(8) Uiso 1 1 d D . .
C7B C 0.208(2) 0.547(3) 0.4418(18) 0.206(19) Uiso 1 1 d D . .
C1A C 0.1107(16) 0.4475(19) 1.0574(14) 0.191(18) Uiso 1 1 d D . .
C2A C 0.0684(18) 0.3630(19) 1.0560(13) 0.171(15) Uiso 1 1 d D . .
C3A C 0.1062(19) 0.3157(18) 1.0613(15) 0.155(13) Uiso 1 1 d D . .
C4A C 0.1905(18) 0.3573(17) 1.0706(17) 0.162(13) Uiso 1 1 d D . .
C5A C 0.2381(18) 0.4425(18) 1.0698(16) 0.156(12) Uiso 1 1 d D . .
C6A C 0.1953(15) 0.4851(17) 1.0621(14) 0.134(10) Uiso 1 1 d D . .
C7A C 0.245(3) 0.578(4) 1.068(3) 0.30(3) Uiso 1 1 d D . .

loop_
_atom_site_aniso_label
_atom_site_aniso_U_11
_atom_site_aniso_U_22
_atom_site_aniso_U_33
_atom_site_aniso_U_23
_atom_site_aniso_U_13
_atom_site_aniso_U_12
Ga1 0.0294(8) 0.0292(8) 0.0433(8) -0.0007(8) -0.0030(8) 0.0118(7)
Ga2 0.0397(10) 0.0350(9) 0.0597(11) 0.0018(9) -0.0005(9) 0.0051(8)
I1 0.0591(9) 0.0976(11) 0.0872(10) 0.0055(9) 0.0244(8) 0.0205(8)
I2 0.0679(9) 0.0695(9) 0.0797(9) -0.0096(8) -0.0240(8) 0.0148(7)
I3 0.1095(12) 0.0370(6) 0.0981(10) 0.0134(7) 0.0005(10) 0.0289(7)
N11 0.032(7) 0.029(6) 0.051(8) -0.010(6) -0.010(6) 0.007(6)
N12 0.044(7) 0.035(7) 0.061(8) -0.006(7) 0.009(7) 0.027(6)
N21 0.020(6) 0.045(8) 0.048(8) -0.010(6) -0.005(6) 0.013(6)
N22 0.044(8) 0.035(7) 0.039(8) -0.009(6) -0.006(6) 0.018(7)
N31 0.043(8) 0.019(7) 0.070(10) -0.002(6) 0.000(8) 0.012(6)
N32 0.034(7) 0.034(8) 0.050(8) -0.003(6) -0.007(6) 0.014(7)
C13 0.033(8) 0.044(9) 0.045(11) 0.004(8) 0.000(7) 0.009(8)
C14 0.057(11) 0.051(11) 0.083(15) -0.002(9) 0.003(10) 0.036(9)
C15 0.053(10) 0.041(10) 0.049(11) -0.005(7) -0.009(8) 0.032(8)
C16 0.021(9) 0.046(11) 0.14(2) 0.014(14) -0.006(13) -0.001(9)
F16C 0.037(6) 0.070(8) 0.163(13) -0.016(9) -0.009(7) 0.008(6)
F16B 0.047(7) 0.150(14) 0.139(13) 0.038(11) 0.043(8) 0.012(8)
F16A 0.053(7) 0.083(8) 0.26(2) 0.028(11) -0.011(10) 0.045(7)
C17 0.059(11) 0.017(8) 0.105(18) -0.027(10) -0.027(12) 0.022(8)
F17C 0.055(6) 0.040(6) 0.114(9) -0.016(6) -0.011(7) 0.001(5)
F17B 0.060(7) 0.052(6) 0.097(8) 0.013(6) 0.033(6) 0.021(6)
F17A 0.085(8) 0.039(6) 0.120(11) 0.010(6) 0.006(7) 0.025(6)
C23 0.039(9) 0.058(11) 0.016(8) -0.013(8) -0.007(7) 0.018(9)
C24 0.047(10) 0.051(10) 0.046(10) -0.003(9) -0.006(9) 0.028(9)
C25 0.034(9) 0.065(12) 0.036(9) -0.019(9) -0.014(8) 0.023(9)
C26 0.042(10) 0.051(11) 0.031(10) 0.008(8) -0.007(7) 0.016(8)
F26C 0.231(19) 0.046(8) 0.182(17) 0.040(9) 0.122(15) 0.058(10)
F26B 0.126(11) 0.101(10) 0.054(8) 0.017(7) 0.014(7) 0.023(9)
F26A 0.059(9) 0.177(16) 0.160(15) 0.089(13) 0.022(9) 0.025(9)
C27 0.047(13) 0.076(17) 0.085(17) 0.001(14) -0.019(13) -0.010(12)
F27C 0.075(8) 0.052(7) 0.157(13) -0.025(8) -0.034(9) 0.003(6)
F27B 0.085(9) 0.121(11) 0.099(10) -0.008(9) -0.047(8) 0.013(8)
F27A 0.036(6) 0.115(11) 0.120(11) 0.000(9) 0.007(7) 0.000(7)
C33 0.050(10) 0.065(11) 0.029(9) 0.001(8) -0.002(8) 0.037(9)
C34 0.045(10) 0.058(12) 0.066(12) 0.015(10) 0.029(9) 0.033(9)
C35 0.044(10) 0.057(11) 0.052(11) 0.002(9) 0.006(9) 0.034(9)
C36 0.085(15) 0.063(13) 0.027(9) -0.002(9) -0.009(10) 0.020(12)
F36C 0.109(9) 0.046(6) 0.077(8) -0.014(6) 0.023(7) 0.018(6)
F36B 0.101(9) 0.075(8) 0.112(10) -0.037(7) -0.038(9) 0.035(7)
F36A 0.107(10) 0.077(8) 0.122(11) -0.024(7) 0.031(8) 0.057(8)
C37 0.049(11) 0.063(12) 0.057(12) 0.009(10) 0.013(10) 0.032(10)
F37C 0.031(6) 0.128(11) 0.128(11) 0.024(9) 0.008(7) 0.005(7)
F37B 0.075(8) 0.048(7) 0.141(11) 0.016(7) 0.025(8) 0.015(6)
F37A 0.074(8) 0.086(9) 0.128(10) 0.014(8) 0.068(8) 0.020(7)
B 0.036(9) 0.026(8) 0.059(11) -0.009(9) 0.000(9) 0.022(7)

loop_
_atom_type_symbol
_atom_type_description
_atom_type_scat_dispersion_real
_atom_type_scat_dispersion_imag
_atom_type_scat_source
C C 0.0033 0.0016 'International Tables Vol C Tables 4.2.6.8 and 6.1.1.4'
H H 0.0000 0.0000 'International Tables Vol C Tables 4.2.6.8 and 6.1.1.4'
B B 0.0013 0.0007 'International Tables Vol C Tables 4.2.6.8 and 6.1.1.4'
N N 0.0061 0.0033 'International Tables Vol C Tables 4.2.6.8 and 6.1.1.4'
F F 0.0171 0.0103 'International Tables Vol C Tables 4.2.6.8 and 6.1.1.4'
Ga Ga 0.2307 1.6083 'International Tables Vol C Tables 4.2.6.8 and 6.1.1.4'
I I -0.4742 1.8119 'International Tables Vol C Tables 4.2.6.8 and 6.1.1.4'

loop_
_geom_angle_atom_site_label_1
_geom_angle_atom_site_label_2
_geom_angle_atom_site_label_3
_geom_angle
_geom_angle_site_symmetry_1
_geom_angle_site_symmetry_3
_geom_angle_publ_flag
N12 Ga1 N32 89.1(5) . . ?
N12 Ga1 N22 87.3(5) . . ?
N32 Ga1 N22 88.5(5) . . ?
N12 Ga1 Ga2 125.1(3) . . ?
N32 Ga1 Ga2 126.7(3) . . ?
N22 Ga1 Ga2 127.5(4) . . ?
Ga1 Ga2 I1 111.33(9) . . ?
Ga1 Ga2 I3 110.84(8) . . ?
I1 Ga2 I3 108.20(9) . . ?
Ga1 Ga2 I2 108.39(9) . . ?
I1 Ga2 I2 109.32(9) . . ?
I3 Ga2 I2 108.72(8) . . ?
C15 N11 N12 108.6(11) . . ?
C15 N11 B 131.4(12) . . ?
N12 N11 B 120.0(11) . . ?
C13 N12 N11 105.5(11) . . ?
C13 N12 Ga1 138.8(10) . . ?
N11 N12 Ga1 115.6(8) . . ?
C25 N21 N22 105.7(13) . . ?
C25 N21 B 133.7(13) . . ?
N22 N21 B 120.7(11) . . ?
C23 N22 N21 109.3(12) . . ?
C23 N22 Ga1 134.4(11) . . ?
N21 N22 Ga1 115.6(9) . . ?
C35 N31 N32 108.8(13) . . ?
C35 N31 B 132.4(14) . . ?
N32 N31 B 118.8(13) . . ?
N31 N32 C33 106.4(13) . . ?
N31 N32 Ga1 119.6(10) . . ?
C33 N32 Ga1 134.0(11) . . ?
N12 C13 C14 111.2(14) . . ?
N12 C13 C16 122.2(15) . . ?
C14 C13 C16 126.5(16) . . ?
C15 C14 C13 104.1(14) . . ?
N11 C15 C14 110.5(14) . . ?
N11 C15 C17 123.8(14) . . ?
C14 C15 C17 125.6(14) . . ?
F16B C16 F16A 104(2) . . ?
F16B C16 F16C 109.7(17) . . ?
F16A C16 F16C 106.4(19) . . ?
F16B C16 C13 114(2) . . ?
F16A C16 C13 110.8(16) . . ?
F16C C16 C13 111.6(19) . . ?
F17B C17 F17A 112.3(17) . . ?
F17B C17 F17C 106.5(14) . . ?
F17A C17 F17C 105.1(14) . . ?
F17B C17 C15 113.9(14) . . ?
F17A C17 C15 109.6(15) . . ?
F17C C17 C15 109.0(15) . . ?
N22 C23 C24 107.0(14) . . ?
N22 C23 C26 125.2(13) . . ?
C24 C23 C26 127.7(14) . . ?
C25 C24 C23 108.0(15) . . ?
C24 C25 N21 110.0(14) . . ?
C24 C25 C27 129.8(17) . . ?
N21 C25 C27 120.1(17) . . ?
F26C C26 F26A 104.7(17) . . ?
F26C C26 F26B 108.8(16) . . ?
F26A C26 F26B 102.1(16) . . ?
F26C C26 C23 114.0(15) . . ?
F26A C26 C23 113.2(14) . . ?
F26B C26 C23 113.1(14) . . ?
F27A C27 F27B 109(2) . . ?
F27A C27 F27C 107(2) . . ?
F27B C27 F27C 103(2) . . ?
F27A C27 C25 113(2) . . ?
F27B C27 C25 111.0(19) . . ?
F27C C27 C25 112(2) . . ?
N32 C33 C34 108.8(15) . . ?
N32 C33 C36 126.5(15) . . ?
C34 C33 C36 124.6(15) . . ?
C35 C34 C33 105.5(15) . . ?
N31 C35 C34 110.3(15) . . ?
N31 C35 C37 121.4(15) . . ?
C34 C35 C37 128.3(16) . . ?
F36A C36 F36C 108.7(17) . . ?
F36A C36 F36B 107.2(15) . . ?
F36C C36 F36B 106.3(18) . . ?
F36A C36 C33 112.5(17) . . ?
F36C C36 C33 109.8(14) . . ?
F36B C36 C33 112.1(17) . . ?
F37B C37 F37C 103.5(17) . . ?
F37B C37 F37A 108.9(16) . . ?
F37C C37 F37A 107.4(15) . . ?
F37B C37 C35 114.9(15) . . ?
F37C C37 C35 113.9(15) . . ?
F37A C37 C35 107.9(15) . . ?
N31 B N21 107.0(11) . . ?
N31 B N11 110.3(13) . . ?
N21 B N11 107.9(13) . . ?
C6B C1B C2B 119(2) . . ?
C6B C1B C7B 120.2(15) . . ?
C2B C1B C7B 120.3(15) . . ?
C3B C2B C1B 120(2) . . ?
C2B C3B C4B 119(2) . . ?
C5B C4B C3B 120(2) . . ?
C6B C5B C4B 120(2) . . ?
C5B C6B C1B 121(2) . . ?
C2A C1A C6A 116(3) . . ?
C1A C2A C3A 123(3) . . ?
C4A C3A C2A 117(3) . . ?
C3A C4A C5A 123(3) . . ?
C4A C5A C6A 116(3) . . ?
C1A C6A C5A 124(3) . . ?
C1A C6A C7A 118.6(17) . . ?
C5A C6A C7A 116.9(17) . . ?

loop_
_geom_bond_atom_site_label_1
_geom_bond_atom_site_label_2
_geom_bond_distance
_geom_bond_site_symmetry_2
_geom_bond_publ_flag
Ga1 N12 2.073(11) . ?
Ga1 N32 2.083(13) . ?
Ga1 N22 2.097(12) . ?
Ga1 Ga2 2.494(2) . ?
Ga2 I1 2.537(2) . ?
Ga2 I3 2.543(2) . ?
Ga2 I2 2.546(2) . ?
N11 C15 1.317(18) . ?
N11 N12 1.413(16) . ?
N11 B 1.565(19) . ?
N12 C13 1.33(2) . ?
N21 C25 1.350(19) . ?
N21 N22 1.373(17) . ?
N21 B 1.56(2) . ?
N22 C23 1.319(19) . ?
N31 C35 1.32(2) . ?
N31 N32 1.336(17) . ?
N31 B 1.53(2) . ?
N32 C33 1.365(19) . ?
C13 C14 1.40(2) . ?
C13 C16 1.47(2) . ?
C14 C15 1.38(2) . ?
C15 C17 1.53(2) . ?
C16 F16B 1.29(3) . ?
C16 F16A 1.34(2) . ?
C16 F16C 1.35(3) . ?
C17 F17B 1.28(2) . ?
C17 F17A 1.294(18) . ?
C17 F17C 1.39(2) . ?
C23 C24 1.38(2) . ?
C23 C26 1.43(2) . ?
C24 C25 1.31(2) . ?
C25 C27 1.52(3) . ?
C26 F26C 1.30(2) . ?
C26 F26A 1.31(2) . ?
C26 F26B 1.323(19) . ?
C27 F27A 1.29(3) . ?
C27 F27B 1.31(2) . ?
C27 F27C 1.34(3) . ?
C33 C34 1.37(2) . ?
C33 C36 1.48(3) . ?
C34 C35 1.34(2) . ?
C35 C37 1.53(3) . ?
C36 F36A 1.32(2) . ?
C36 F36C 1.33(2) . ?
C36 F36B 1.34(2) . ?
C37 F37B 1.30(2) . ?
C37 F37C 1.33(2) . ?
C37 F37A 1.36(2) . ?
C1B C6B 1.383(17) . ?
C1B C2B 1.395(17) . ?
C1B C7B 1.49(5) . ?
C2B C3B 1.394(17) . ?
C3B C4B 1.403(17) . ?
C4B C5B 1.390(17) . ?
C5B C6B 1.367(16) . ?
C1A C2A 1.403(18) . ?
C1A C6A 1.410(18) . ?
C2A C3A 1.419(18) . ?
C3A C4A 1.413(18) . ?
C4A C5A 1.416(18) . ?
C5A C6A 1.426(18) . ?
C6A C7A 1.55(7) . ?

_journal_paper_doi 10.1021/ic9912171
